data_7103017
loop_
_publ_author_name
'Dalgarno, Scott J'
'Power, Nicholas P'
'Warren, John E'
'Atwood, Jerry L'

_publ_section_title
;
 Rapid formation of metal-organic nano-capsules gives new insight into
 the self-assembly process.
;
_journal_issue 13
_journal_name_full 'Chemical communications (Cambridge, England)'
_journal_page_first 1539
_journal_page_last 1541
_journal_paper_doi 10.1039/b719769a
_journal_year 2008
_chemical_formula_sum 'C91 H151.5 O18.75'
_chemical_formula_weight 1545.62
_chemical_name_systematic
;
?
;
_space_group_IT_number 2
_symmetry_cell_setting triclinic
_symmetry_space_group_name_Hall '-P 1'
_symmetry_space_group_name_H-M 'P -1'
_atom_sites_solution_hydrogens geom
_atom_sites_solution_primary direct
_atom_sites_solution_secondary difmap
_audit_creation_method SHELXL-97
_cell_angle_alpha 93.394(6)
_cell_angle_beta 95.176(6)
_cell_angle_gamma 108.457(5)
_cell_formula_units_Z 2
_cell_length_a 11.758(4)
_cell_length_b 13.555(4)
_cell_length_c 30.524(10)
_cell_measurement_temperature 173(2)
_cell_volume 4576(3)
_computing_cell_refinement 'SAINT (Bruker, 1998)'
_computing_data_collection 'SMART (Bruker, 1998)'
_computing_data_reduction 'SAINT (Bruker, 1998)'
_computing_molecular_graphics
;
XSeed (Barbour, 2001)
;
_computing_publication_material 'local program'
_computing_structure_refinement 'SHELXL-97 (Sheldrick, 1997)'
_computing_structure_solution 'SHELXS-97 (Sheldrick, 1990)'
_diffrn_ambient_temperature 173(2)
_diffrn_measured_fraction_theta_full 0.944
_diffrn_measured_fraction_theta_max 0.944
_diffrn_measurement_device_type 'Bruker SMART 1000 CCD diffractometer'
_diffrn_radiation_monochromator graphite
_diffrn_radiation_source 'fine-focus sealed tube'
_diffrn_radiation_type MoK\a
_diffrn_radiation_wavelength 0.71073
_diffrn_reflns_av_R_equivalents 0.0439
_diffrn_reflns_av_sigmaI/netI 0.1024
_diffrn_reflns_limit_h_max 14
_diffrn_reflns_limit_h_min -15
_diffrn_reflns_limit_k_max 17
_diffrn_reflns_limit_k_min -17
_diffrn_reflns_limit_l_max 39
_diffrn_reflns_limit_l_min -34
_diffrn_reflns_number 30900
_diffrn_reflns_theta_full 27.17
_diffrn_reflns_theta_max 27.17
_diffrn_reflns_theta_min 1.59
_exptl_absorpt_coefficient_mu 0.077
_exptl_absorpt_correction_T_max 0.9856
_exptl_absorpt_correction_T_min 0.9774
_exptl_absorpt_correction_type multi-scan
_exptl_crystal_colour Colourless
_exptl_crystal_density_diffrn 1.122
_exptl_crystal_density_method 'not measured'
_exptl_crystal_description Prism
_exptl_crystal_F_000 1695
_exptl_crystal_size_max 0.30
_exptl_crystal_size_mid 0.22
_exptl_crystal_size_min 0.19
_refine_diff_density_max 1.276
_refine_diff_density_min -0.416
_refine_diff_density_rms 0.071
_refine_ls_extinction_method none
_refine_ls_goodness_of_fit_ref 1.032
_refine_ls_hydrogen_treatment constr
_refine_ls_matrix_type full
_refine_ls_number_parameters 1020
_refine_ls_number_reflns 19175
_refine_ls_number_restraints 0
_refine_ls_restrained_S_all 1.032
_refine_ls_R_factor_all 0.1556
_refine_ls_R_factor_gt 0.0846
_refine_ls_shift/su_max 0.012
_refine_ls_shift/su_mean 0.000
_refine_ls_structure_factor_coef Fsqd
_refine_ls_weighting_details 'calc w=1/[\s^2^(Fo^2^)+(0.1326P)^2^+1.0739P] where P=(Fo^2^+2Fc^2^)/3'
_refine_ls_weighting_scheme calc
_refine_ls_wR_factor_gt 0.2215
_refine_ls_wR_factor_ref 0.2619
_reflns_number_gt 10404
_reflns_number_total 19175
_reflns_threshold_expression >2sigma(I)
_cod_data_source_file b719769a.txt
_cod_data_source_block C13EtOAc
_cod_depositor_comments
;
The following automatic conversions were performed:
'_symmetry_cell_setting' value 'Triclinic' changed to 'triclinic'
according to '/home/saulius/struct/CIF-dictionaries/cif_core.dic'
dictionary named 'cif_core.dic' version 2.4.1 from 2010-06-29.

Automatic conversion script
Id: cif_fix_enum 1527 2010-12-29 10:47:43Z saulius 
;
_cod_original_sg_symbol_H-M P-1
_cod_original_formula_sum 'C91 H151.50 O18.75'
_cod_database_code 7103017

loop_
_symmetry_equiv_pos_as_xyz
'x, y, z'
'-x, -y, -z'

loop_
_atom_site_label
_atom_site_type_symbol
_atom_site_fract_x
_atom_site_fract_y
_atom_site_fract_z
_atom_site_U_iso_or_equiv
_atom_site_adp_type
_atom_site_occupancy
_atom_site_symmetry_multiplicity
_atom_site_calc_flag
_atom_site_refinement_flags
_atom_site_disorder_assembly
_atom_site_disorder_group
O1 O -0.6992(2) 0.80379(17) 0.36560(8) 0.0298(6) Uani 1 1 d . . .
H300 H -0.7184 0.8489 0.3806 0.036 Uiso 1 1 calc R . .
O2 O -0.6058(2) 1.01393(18) 0.37566(8) 0.0355(6) Uani 1 1 d . . .
H301 H -0.5621 1.0768 0.3804 0.043 Uiso 1 1 calc R . .
O3 O -0.4152(2) 1.11856(17) 0.33348(8) 0.0314(6) Uani 1 1 d . . .
H302 H -0.3411 1.1409 0.3309 0.038 Uiso 1 1 calc R . .
O4 O -0.1692(2) 1.19497(17) 0.32616(8) 0.0290(6) Uani 1 1 d . . .
H303 H -0.1257 1.2450 0.3440 0.035 Uiso 1 1 calc R . .
O5 O 0.0329(2) 1.21498(18) 0.38092(8) 0.0369(6) Uani 1 1 d . . .
H304 H 0.1032 1.2191 0.3911 0.044 Uiso 1 1 calc R . .
O6 O 0.1357(2) 1.06285(17) 0.38292(8) 0.0325(6) Uani 1 1 d . . .
H305 H 0.1385 1.0083 0.3940 0.039 Uiso 1 1 calc R . .
O7 O 0.15203(19) 0.87524(16) 0.41175(7) 0.0249(5) Uani 1 1 d . . .
H306 H 0.1604 0.8895 0.4393 0.030 Uiso 1 1 calc R . .
O8 O 0.0761(2) 0.72599(18) 0.46849(7) 0.0304(6) Uani 1 1 d . . .
H307 H 0.0435 0.6763 0.4832 0.036 Uiso 1 1 calc R . .
O9 O -0.1279(2) 0.56101(17) 0.44790(7) 0.0297(6) Uani 1 1 d . . .
H308 H -0.2029 0.5311 0.4450 0.036 Uiso 1 1 calc R . .
O10 O -0.3816(2) 0.49131(18) 0.44205(7) 0.0299(6) Uani 1 1 d . . .
H309 H -0.4189 0.4848 0.4645 0.036 Uiso 1 1 calc R . .
O11 O -0.5781(2) 0.54095(18) 0.45974(7) 0.0305(6) Uani 1 1 d . . .
H310 H -0.6396 0.5590 0.4618 0.037 Uiso 1 1 calc R . .
O12 O -0.6961(2) 0.62758(18) 0.39917(8) 0.0307(6) Uani 1 1 d . . .
H311 H -0.6937 0.6872 0.3922 0.037 Uiso 1 1 calc R . .
O13 O -0.0713(2) 0.38332(17) 0.38622(7) 0.0258(5) Uani 1 1 d . . .
O14 O -0.0090(2) 0.38208(18) 0.45786(8) 0.0315(6) Uani 1 1 d . . .
O15 O -0.5600(4) 0.2189(4) 0.4079(2) 0.0591(13) Uani 0.70 1 d P A 2
O16 O -0.7106(6) 0.2776(4) 0.42398(19) 0.0381(12) Uani 0.70 1 d P A 2
O17 O -0.5822(11) 0.2426(9) 0.4287(4) 0.053(3) Uiso 0.30 1 d P B 1
O18 O -0.7538(12) 0.2796(12) 0.4299(5) 0.047(5) Uiso 0.30 1 d P B 1
O19 O 0.2124(2) 0.55979(19) 0.48124(8) 0.0319(6) Uani 1 1 d . . .
C1 C -0.5579(3) 0.7925(2) 0.31584(11) 0.0221(7) Uani 1 1 d . . .
C2 C -0.6030(3) 0.8532(3) 0.34273(11) 0.0226(7) Uani 1 1 d . . .
C3 C -0.5541(3) 0.9614(3) 0.34814(11) 0.0245(7) Uani 1 1 d . . .
C4 C -0.4567(3) 1.0110(2) 0.32565(11) 0.0242(7) Uani 1 1 d . . .
C5 C -0.4087(3) 0.9538(2) 0.29741(10) 0.0213(7) Uani 1 1 d . . .
C6 C -0.4604(3) 0.8448(2) 0.29360(11) 0.0223(7) Uani 1 1 d . . .
H6 H -0.4277 0.8045 0.2751 0.027 Uiso 1 1 calc R . .
C7 C -0.3022(3) 1.0077(3) 0.27228(10) 0.0231(7) Uani 1 1 d . . .
H7 H -0.3053 1.0793 0.2676 0.028 Uiso 1 1 calc R . .
C8 C -0.1827(3) 1.0207(2) 0.30050(10) 0.0209(7) Uani 1 1 d . . .
C9 C -0.1225(3) 1.1130(2) 0.32706(10) 0.0218(7) Uani 1 1 d . . .
C10 C -0.0193(3) 1.1226(2) 0.35498(11) 0.0254(8) Uani 1 1 d . . .
C11 C 0.0304(3) 1.0412(2) 0.35546(11) 0.0239(7) Uani 1 1 d . . .
C12 C -0.0249(3) 0.9488(2) 0.32761(10) 0.0214(7) Uani 1 1 d . . .
C13 C -0.1316(3) 0.9407(2) 0.30177(10) 0.0217(7) Uani 1 1 d . . .
H13 H -0.1721 0.8772 0.2840 0.026 Uiso 1 1 calc R . .
C14 C 0.0330(3) 0.8627(2) 0.32485(10) 0.0219(7) Uani 1 1 d . . .
H14 H 0.1214 0.8968 0.3341 0.026 Uiso 1 1 calc R . .
C15 C -0.0129(3) 0.7818(2) 0.35725(10) 0.0197(7) Uani 1 1 d . . .
C16 C 0.0477(3) 0.7904(2) 0.39942(11) 0.0212(7) Uani 1 1 d . . .
C17 C 0.0079(3) 0.7151(2) 0.42854(10) 0.0227(7) Uani 1 1 d . . .
C18 C -0.0985(3) 0.6312(2) 0.41645(11) 0.0218(7) Uani 1 1 d . . .
C19 C -0.1625(3) 0.6193(2) 0.37477(11) 0.0209(7) Uani 1 1 d . . .
C20 C -0.1181(3) 0.6962(2) 0.34637(11) 0.0222(7) Uani 1 1 d . . .
H20 H -0.1618 0.6900 0.3181 0.027 Uiso 1 1 calc R . .
C21 C -0.2764(3) 0.5260(2) 0.36145(10) 0.0220(7) Uani 1 1 d . . .
H21 H -0.2717 0.4708 0.3812 0.026 Uiso 1 1 calc R . .
C22 C -0.3895(3) 0.5528(2) 0.37017(10) 0.0214(7) Uani 1 1 d . . .
C23 C -0.4375(3) 0.5355(2) 0.41036(10) 0.0225(7) Uani 1 1 d . . .
C24 C -0.5388(3) 0.5613(2) 0.41906(11) 0.0240(7) Uani 1 1 d . . .
C25 C -0.5954(3) 0.6064(2) 0.38745(11) 0.0231(7) Uani 1 1 d . . .
C26 C -0.5504(3) 0.6245(2) 0.34670(10) 0.0206(7) Uani 1 1 d . . .
C27 C -0.4482(3) 0.5986(2) 0.33941(10) 0.0219(7) Uani 1 1 d . . .
H27 H -0.4161 0.6127 0.3121 0.026 Uiso 1 1 calc R . .
C28 C -0.6123(3) 0.6730(2) 0.31112(10) 0.0228(7) Uani 1 1 d . . .
H28 H -0.6984 0.6561 0.3170 0.027 Uiso 1 1 calc R . .
C29 C -0.3119(3) 0.9503(3) 0.22670(11) 0.0266(8) Uani 1 1 d . . .
H29A H -0.3959 0.9324 0.2126 0.032 Uiso 1 1 calc R . .
H29B H -0.2954 0.8840 0.2307 0.032 Uiso 1 1 calc R . .
C30 C -0.2265(3) 1.0114(3) 0.19531(12) 0.0329(9) Uani 1 1 d . . .
H30A H -0.2517 1.0714 0.1867 0.040 Uiso 1 1 calc R . .
H30B H -0.1436 1.0393 0.2108 0.040 Uiso 1 1 calc R . .
C31 C -0.2268(4) 0.9432(3) 0.15424(12) 0.0351(9) Uani 1 1 d . . .
H31A H -0.3089 0.8924 0.1467 0.042 Uiso 1 1 calc R . .
H31B H -0.1714 0.9030 0.1612 0.042 Uiso 1 1 calc R . .
C32 C -0.1901(3) 1.0003(3) 0.11373(12) 0.0330(8) Uani 1 1 d . . .
H32A H -0.2440 1.0419 0.1069 0.040 Uiso 1 1 calc R . .
H32B H -0.1068 1.0494 0.1206 0.040 Uiso 1 1 calc R . .
C33 C -0.1953(4) 0.9281(3) 0.07318(12) 0.0339(9) Uani 1 1 d . . .
H33A H -0.2742 0.8716 0.0693 0.041 Uiso 1 1 calc R . .
H33B H -0.1315 0.8955 0.0781 0.041 Uiso 1 1 calc R . .
C34 C -0.1793(3) 0.9830(3) 0.03097(12) 0.0332(9) Uani 1 1 d . . .
H34A H -0.1002 1.0392 0.0348 0.040 Uiso 1 1 calc R . .
H34B H -0.2428 1.0160 0.0262 0.040 Uiso 1 1 calc R . .
C35 C -0.1854(4) 0.9104(3) -0.01005(12) 0.0349(9) Uani 1 1 d . . .
H35A H -0.1203 0.8789 -0.0056 0.042 Uiso 1 1 calc R . .
H35B H -0.2635 0.8530 -0.0134 0.042 Uiso 1 1 calc R . .
C36 C -0.1728(4) 0.9648(3) -0.05252(12) 0.0348(9) Uani 1 1 d . . .
H36A H -0.2385 0.9955 -0.0573 0.042 Uiso 1 1 calc R . .
H36B H -0.0951 1.0228 -0.0491 0.042 Uiso 1 1 calc R . .
C37 C -0.1773(4) 0.8922(3) -0.09288(12) 0.0344(9) Uani 1 1 d . . .
H37A H -0.1120 0.8612 -0.0879 0.041 Uiso 1 1 calc R . .
H37B H -0.2551 0.8345 -0.0962 0.041 Uiso 1 1 calc R . .
C38 C -0.1643(4) 0.9446(3) -0.13543(12) 0.0367(9) Uani 1 1 d . . .
H38A H -0.0877 1.0037 -0.1319 0.044 Uiso 1 1 calc R . .
H38B H -0.2312 0.9734 -0.1411 0.044 Uiso 1 1 calc R . .
C39 C -0.1650(4) 0.8715(3) -0.17521(12) 0.0389(9) Uani 1 1 d . . .
H39A H -0.1000 0.8406 -0.1689 0.047 Uiso 1 1 calc R . .
H39B H -0.2427 0.8136 -0.1791 0.047 Uiso 1 1 calc R . .
C40 C -0.1481(5) 0.9211(4) -0.21811(14) 0.0613(14) Uani 1 1 d . . .
H40A H -0.2160 0.9475 -0.2259 0.074 Uiso 1 1 calc R . .
H40B H -0.0727 0.9815 -0.2141 0.074 Uiso 1 1 calc R . .
C41 C -0.1418(6) 0.8464(5) -0.25543(18) 0.102(2) Uani 1 1 d . . .
H41A H -0.0677 0.8283 -0.2500 0.154 Uiso 1 1 calc R . .
H41B H -0.1417 0.8792 -0.2832 0.154 Uiso 1 1 calc R . .
H41C H -0.2119 0.7828 -0.2574 0.154 Uiso 1 1 calc R . .
C42 C 0.0200(3) 0.8142(3) 0.27694(11) 0.0251(7) Uani 1 1 d . . .
H42A H -0.0651 0.7703 0.2685 0.030 Uiso 1 1 calc R . .
H42B H 0.0387 0.8711 0.2572 0.030 Uiso 1 1 calc R . .
C43 C 0.1009(3) 0.7478(3) 0.26951(12) 0.0325(8) Uani 1 1 d . . .
H43A H 0.0949 0.7002 0.2932 0.039 Uiso 1 1 calc R . .
H43B H 0.1857 0.7942 0.2717 0.039 Uiso 1 1 calc R . .
C44 C 0.0690(4) 0.6829(3) 0.22487(12) 0.0342(9) Uani 1 1 d . . .
H44A H -0.0139 0.6333 0.2238 0.041 Uiso 1 1 calc R . .
H44B H 0.1242 0.6412 0.2229 0.041 Uiso 1 1 calc R . .
C45 C 0.0754(4) 0.7450(3) 0.18421(12) 0.0351(9) Uani 1 1 d . . .
H45A H 0.0120 0.7787 0.1834 0.042 Uiso 1 1 calc R . .
H45B H 0.1546 0.8009 0.1868 0.042 Uiso 1 1 calc R . .
C46 C 0.0590(4) 0.6766(3) 0.14123(12) 0.0379(9) Uani 1 1 d . . .
H46A H 0.1242 0.6449 0.1420 0.046 Uiso 1 1 calc R . .
H46B H -0.0186 0.6190 0.1396 0.046 Uiso 1 1 calc R . .
C47 C 0.0597(4) 0.7326(3) 0.09956(12) 0.0364(9) Uani 1 1 d . . .
H47A H 0.1347 0.7932 0.1019 0.044 Uiso 1 1 calc R . .
H47B H -0.0093 0.7598 0.0974 0.044 Uiso 1 1 calc R . .
C48 C 0.0519(4) 0.6634(3) 0.05743(12) 0.0363(9) Uani 1 1 d . . .
H48A H 0.1175 0.6323 0.0606 0.044 Uiso 1 1 calc R . .
H48B H -0.0257 0.6055 0.0543 0.044 Uiso 1 1 calc R . .
C49 C 0.0608(4) 0.7187(3) 0.01531(12) 0.0357(9) Uani 1 1 d . . .
H49A H -0.0067 0.7476 0.0114 0.043 Uiso 1 1 calc R . .
H49B H 0.1370 0.7782 0.0188 0.043 Uiso 1 1 calc R . .
C50 C 0.0572(4) 0.6496(3) -0.02602(12) 0.0352(9) Uani 1 1 d . . .
H50A H -0.0199 0.5910 -0.0299 0.042 Uiso 1 1 calc R . .
H50B H 0.1235 0.6195 -0.0219 0.042 Uiso 1 1 calc R . .
C51 C 0.0689(4) 0.7056(3) -0.06796(12) 0.0405(10) Uani 1 1 d . . .
H51A H 0.1463 0.7639 -0.0640 0.049 Uiso 1 1 calc R . .
H51B H 0.0031 0.7365 -0.0718 0.049 Uiso 1 1 calc R . .
C52 C 0.0644(4) 0.6377(3) -0.11023(12) 0.0375(9) Uani 1 1 d . . .
H52A H 0.1285 0.6051 -0.1062 0.045 Uiso 1 1 calc R . .
H52B H -0.0141 0.5808 -0.1148 0.045 Uiso 1 1 calc R . .
C53 C 0.0798(5) 0.6947(4) -0.15091(14) 0.0559(12) Uani 1 1 d . . .
H53A H 0.1592 0.7505 -0.1466 0.067 Uiso 1 1 calc R . .
H53B H 0.0170 0.7288 -0.1544 0.067 Uiso 1 1 calc R . .
C54 C 0.0724(5) 0.6273(4) -0.19335(14) 0.0593(13) Uani 1 1 d . . .
H54A H 0.1357 0.5946 -0.1907 0.089 Uiso 1 1 calc R . .
H54B H 0.0834 0.6709 -0.2181 0.089 Uiso 1 1 calc R . .
H54C H -0.0068 0.5729 -0.1986 0.089 Uiso 1 1 calc R . .
C55 C -0.6140(3) 0.6256(3) 0.26425(11) 0.0254(8) Uani 1 1 d . . .
H55A H -0.5303 0.6323 0.2587 0.030 Uiso 1 1 calc R . .
H55B H -0.6451 0.6657 0.2429 0.030 Uiso 1 1 calc R . .
C56 C -0.6921(3) 0.5097(3) 0.25609(12) 0.0317(8) Uani 1 1 d . . .
H56A H -0.6756 0.4732 0.2818 0.038 Uiso 1 1 calc R . .
H56B H -0.7782 0.5048 0.2538 0.038 Uiso 1 1 calc R . .
C57 C -0.6697(4) 0.4544(3) 0.21455(12) 0.0363(9) Uani 1 1 d . . .
H57A H -0.7224 0.3806 0.2120 0.044 Uiso 1 1 calc R . .
H57B H -0.5851 0.4547 0.2181 0.044 Uiso 1 1 calc R . .
C58 C -0.6918(4) 0.5009(3) 0.17138(12) 0.0348(9) Uani 1 1 d . . .
H58A H -0.7718 0.5110 0.1697 0.042 Uiso 1 1 calc R . .
H58B H -0.6300 0.5704 0.1715 0.042 Uiso 1 1 calc R . .
C59 C -0.6872(4) 0.4321(3) 0.13045(12) 0.0391(10) Uani 1 1 d . . .
H59A H -0.6118 0.4142 0.1342 0.047 Uiso 1 1 calc R . .
H59B H -0.7557 0.3661 0.1284 0.047 Uiso 1 1 calc R . .
C60 C -0.6926(4) 0.4819(3) 0.08747(12) 0.0363(9) Uani 1 1 d . . .
H60A H -0.7662 0.5028 0.0844 0.044 Uiso 1 1 calc R . .
H60B H -0.6220 0.5462 0.0889 0.044 Uiso 1 1 calc R . .
C61 C -0.6937(4) 0.4119(3) 0.04681(12) 0.0381(9) Uani 1 1 d . . .
H61A H -0.7670 0.3496 0.0444 0.046 Uiso 1 1 calc R . .
H61B H -0.6228 0.3874 0.0507 0.046 Uiso 1 1 calc R . .
C62 C -0.6915(4) 0.4639(3) 0.00362(12) 0.0380(9) Uani 1 1 d . . .
H62A H -0.7624 0.4884 -0.0003 0.046 Uiso 1 1 calc R . .
H62B H -0.6182 0.5260 0.0060 0.046 Uiso 1 1 calc R . .
C63 C -0.6929(4) 0.3936(3) -0.03705(12) 0.0375(9) Uani 1 1 d . . .
H63A H -0.6228 0.3682 -0.0329 0.045 Uiso 1 1 calc R . .
H63B H -0.7669 0.3320 -0.0397 0.045 Uiso 1 1 calc R . .
C64 C -0.6888(4) 0.4451(3) -0.07969(13) 0.0412(10) Uani 1 1 d . . .
H64A H -0.6145 0.5064 -0.0772 0.049 Uiso 1 1 calc R . .
H64B H -0.7586 0.4710 -0.0838 0.049 Uiso 1 1 calc R . .
C65 C -0.6911(4) 0.3736(3) -0.12050(12) 0.0379(9) Uani 1 1 d . . .
H65A H -0.6223 0.3466 -0.1160 0.045 Uiso 1 1 calc R . .
H65B H -0.7662 0.3130 -0.1232 0.045 Uiso 1 1 calc R . .
C66 C -0.6847(4) 0.4236(3) -0.16321(13) 0.0492(11) Uani 1 1 d . . .
H66A H -0.6092 0.4837 -0.1609 0.059 Uiso 1 1 calc R . .
H66B H -0.7532 0.4508 -0.1679 0.059 Uiso 1 1 calc R . .
C67 C -0.6881(4) 0.3496(4) -0.20274(14) 0.0568(12) Uani 1 1 d . . .
H67A H -0.6185 0.3245 -0.1989 0.085 Uiso 1 1 calc R . .
H67B H -0.6851 0.3861 -0.2296 0.085 Uiso 1 1 calc R . .
H67C H -0.7628 0.2900 -0.2054 0.085 Uiso 1 1 calc R . .
C68 C -0.2796(3) 0.4796(3) 0.31373(11) 0.0264(8) Uani 1 1 d . . .
H68A H -0.2819 0.5333 0.2933 0.032 Uiso 1 1 calc R . .
H68B H -0.2040 0.4634 0.3111 0.032 Uiso 1 1 calc R . .
C69 C -0.3870(3) 0.3805(3) 0.29887(12) 0.0303(8) Uani 1 1 d . . .
H69A H -0.3921 0.3303 0.3215 0.036 Uiso 1 1 calc R . .
H69B H -0.4623 0.3988 0.2970 0.036 Uiso 1 1 calc R . .
C70 C -0.3778(3) 0.3281(3) 0.25432(13) 0.0359(9) Uani 1 1 d . . .
H70A H -0.3651 0.3802 0.2323 0.043 Uiso 1 1 calc R . .
H70B H -0.3066 0.3039 0.2570 0.043 Uiso 1 1 calc R . .
C71 C -0.4887(4) 0.2362(3) 0.23774(13) 0.0409(10) Uani 1 1 d . . .
H71A H -0.5580 0.2621 0.2321 0.049 Uiso 1 1 calc R . .
H71B H -0.5066 0.1883 0.2613 0.049 Uiso 1 1 calc R . .
C72 C -0.4780(4) 0.1739(3) 0.19549(14) 0.0487(11) Uani 1 1 d . . .
H72A H -0.4076 0.1492 0.2009 0.058 Uiso 1 1 calc R . .
H72B H -0.5509 0.1114 0.1893 0.058 Uiso 1 1 calc R . .
C73 C -0.4638(4) 0.2341(3) 0.15464(13) 0.0441(10) Uani 1 1 d . . .
H73A H -0.3873 0.2932 0.1597 0.053 Uiso 1 1 calc R . .
H73B H -0.5307 0.2634 0.1503 0.053 Uiso 1 1 calc R . .
C74 C -0.4635(4) 0.1671(3) 0.11260(13) 0.0467(11) Uani 1 1 d . . .
H74A H -0.3976 0.1367 0.1173 0.056 Uiso 1 1 calc R . .
H74B H -0.5406 0.1085 0.1075 0.056 Uiso 1 1 calc R . .
C75 C -0.4477(4) 0.2253(3) 0.07140(14) 0.0448(10) Uani 1 1 d . . .
H75A H -0.3700 0.2832 0.0762 0.054 Uiso 1 1 calc R . .
H75B H -0.5130 0.2564 0.0669 0.054 Uiso 1 1 calc R . .
C76 C -0.4492(4) 0.1567(3) 0.02932(14) 0.0452(10) Uani 1 1 d . . .
H76A H -0.3839 0.1256 0.0339 0.054 Uiso 1 1 calc R . .
H76B H -0.5268 0.0987 0.0246 0.054 Uiso 1 1 calc R . .
C77 C -0.4334(4) 0.2139(3) -0.01205(14) 0.0449(10) Uani 1 1 d . . .
H77A H -0.4999 0.2435 -0.0170 0.054 Uiso 1 1 calc R . .
H77B H -0.3568 0.2730 -0.0070 0.054 Uiso 1 1 calc R . .
C78 C -0.4319(4) 0.1476(3) -0.05321(14) 0.0438(10) Uani 1 1 d . . .
H78A H -0.5088 0.0890 -0.0584 0.053 Uiso 1 1 calc R . .
H78B H -0.3660 0.1174 -0.0481 0.053 Uiso 1 1 calc R . .
C79 C -0.4148(4) 0.2049(3) -0.09461(15) 0.0492(11) Uani 1 1 d . . .
H79A H -0.4820 0.2334 -0.1003 0.059 Uiso 1 1 calc R . .
H79B H -0.3389 0.2646 -0.0893 0.059 Uiso 1 1 calc R . .
C80 C -0.4102(4) 0.1378(4) -0.13528(15) 0.0573(12) Uani 1 1 d . . .
H80A H -0.3438 0.1093 -0.1300 0.086 Uiso 1 1 calc R . .
H80B H -0.3972 0.1803 -0.1604 0.086 Uiso 1 1 calc R . .
H80C H -0.4866 0.0804 -0.1418 0.086 Uiso 1 1 calc R . .
C81 C 0.0601(4) 0.4538(4) 0.33212(13) 0.0471(11) Uani 1 1 d . . .
H81A H 0.0425 0.3823 0.3188 0.071 Uiso 1 1 calc R . .
H81B H 0.1422 0.4956 0.3275 0.071 Uiso 1 1 calc R . .
H81C H 0.0023 0.4845 0.3183 0.071 Uiso 1 1 calc R . .
C82 C 0.0497(3) 0.4524(3) 0.38047(11) 0.0280(8) Uani 1 1 d . . .
H82A H 0.1118 0.4265 0.3951 0.034 Uiso 1 1 calc R . .
H82B H 0.0620 0.5239 0.3939 0.034 Uiso 1 1 calc R . .
C83 C -0.0880(3) 0.3543(3) 0.42723(11) 0.0245(7) Uani 1 1 d . . .
C84 C -0.2136(3) 0.2832(3) 0.42973(13) 0.0378(9) Uani 1 1 d . . .
H84A H -0.2129 0.2113 0.4310 0.057 Uiso 1 1 calc R . .
H84B H -0.2661 0.2871 0.4035 0.057 Uiso 1 1 calc R . .
H84C H -0.2438 0.3047 0.4563 0.057 Uiso 1 1 calc R . .
C85 C -0.6662(10) 0.2953(9) 0.3555(4) 0.064(3) Uani 0.70 1 d P A 2
H85A H -0.6172 0.3688 0.3556 0.096 Uiso 0.70 1 calc PR A 2
H85B H -0.7520 0.2892 0.3522 0.096 Uiso 0.70 1 calc PR A 2
H85C H -0.6496 0.2543 0.3308 0.096 Uiso 0.70 1 calc PR A 2
C86 C -0.6367(7) 0.2563(5) 0.3968(3) 0.047(2) Uani 0.70 1 d P A 2
C87 C -0.6959(6) 0.2490(5) 0.46915(19) 0.0462(15) Uani 0.70 1 d P A 2
H87A H -0.6160 0.2915 0.4845 0.055 Uiso 0.70 1 calc PR A 2
H87B H -0.7027 0.1743 0.4689 0.055 Uiso 0.70 1 calc PR A 2
C88 C -0.7938(8) 0.2697(7) 0.4915(2) 0.081(3) Uani 0.70 1 d P A 2
H88A H -0.7876 0.3433 0.4904 0.121 Uiso 0.70 1 calc PR A 2
H88B H -0.7863 0.2542 0.5224 0.121 Uiso 0.70 1 calc PR A 2
H88C H -0.8721 0.2254 0.4765 0.121 Uiso 0.70 1 calc PR A 2
C89 C -0.4653(18) 0.1932(16) 0.4925(7) 0.088(6) Uiso 0.30 1 d P B 1
H89A H -0.4684 0.1249 0.4789 0.132 Uiso 0.30 1 calc PR B 1
H89B H -0.4583 0.1926 0.5247 0.132 Uiso 0.30 1 calc PR B 1
H89C H -0.3952 0.2473 0.4841 0.132 Uiso 0.30 1 calc PR B 1
C90 C -0.5925(15) 0.2183(13) 0.4748(5) 0.062(4) Uiso 0.30 1 d P B 1
H90A H -0.6644 0.1568 0.4766 0.074 Uiso 0.30 1 calc PR B 1
H90B H -0.5998 0.2784 0.4931 0.074 Uiso 0.30 1 calc PR B 1
C91 C -0.673(3) 0.271(2) 0.4098(9) 0.048(7) Uiso 0.30 1 d P B 1
C92 C -0.648(3) 0.271(2) 0.3529(10) 0.055(9) Uiso 0.30 1 d P B 1
H92A H -0.7249 0.2569 0.3344 0.083 Uiso 0.30 1 calc PR B 1
H92B H -0.6120 0.2171 0.3455 0.083 Uiso 0.30 1 calc PR B 1
H92C H -0.5929 0.3397 0.3477 0.083 Uiso 0.30 1 calc PR B 1
O200 O -0.0005(13) 1.0441(10) 0.5030(5) 0.073(4) Uiso 0.25 1 d P . 2
C201 C -0.1248(10) 1.0283(9) 0.4824(4) 0.071(3) Uiso 0.50 1 d P C 2
O202 O -0.1464(7) 0.9830(6) 0.4405(3) 0.080(2) Uiso 0.50 1 d P C 2
C203 C -0.3107(8) 0.8562(7) 0.4153(3) 0.049(2) Uiso 0.50 1 d P D 6
C204 C -0.2651(5) 0.9703(4) 0.41750(19) 0.0156(12) Uiso 0.50 1 d P D 6
O205 O -0.3523(6) 1.0158(5) 0.4391(2) 0.0673(18) Uiso 0.50 1 d P D 6
C206 C -0.3271(9) 1.0528(7) 0.4838(3) 0.053(2) Uiso 0.50 1 d P D 6
C207 C -0.2049(8) 1.0369(6) 0.5017(3) 0.0240(19) Uiso 0.50 1 d P C 2
O208 O -0.2414(6) 1.0469(5) 0.5044(2) 0.0424(19) Uiso 0.50 1 d P D 6
C209 C -0.4177(12) 1.1015(11) 0.5006(5) 0.098(4) Uiso 0.50 1 d P D 6

loop_
_atom_site_aniso_label
_atom_site_aniso_U_11
_atom_site_aniso_U_22
_atom_site_aniso_U_33
_atom_site_aniso_U_23
_atom_site_aniso_U_13
_atom_site_aniso_U_12
O1 0.0297(13) 0.0247(12) 0.0366(14) 0.0054(11) 0.0129(11) 0.0083(10)
O2 0.0360(14) 0.0267(13) 0.0465(16) 0.0032(12) 0.0186(12) 0.0102(11)
O3 0.0300(13) 0.0203(12) 0.0439(16) 0.0039(11) 0.0111(11) 0.0060(10)
O4 0.0287(13) 0.0217(12) 0.0349(14) -0.0005(10) -0.0049(11) 0.0085(10)
O5 0.0360(14) 0.0267(13) 0.0423(16) -0.0087(12) -0.0110(12) 0.0083(11)
O6 0.0311(13) 0.0250(12) 0.0372(15) 0.0013(11) -0.0139(11) 0.0082(11)
O7 0.0263(12) 0.0258(12) 0.0192(12) 0.0022(10) 0.0022(10) 0.0039(10)
O8 0.0289(13) 0.0344(13) 0.0205(13) 0.0095(10) -0.0057(10) 0.0008(11)
O9 0.0289(13) 0.0301(13) 0.0251(13) 0.0118(11) -0.0003(10) 0.0018(10)
O10 0.0301(13) 0.0427(14) 0.0209(13) 0.0145(11) 0.0055(10) 0.0147(11)
O11 0.0315(13) 0.0415(14) 0.0239(13) 0.0098(11) 0.0107(10) 0.0159(12)
O12 0.0316(14) 0.0349(14) 0.0310(14) 0.0140(11) 0.0099(11) 0.0149(11)
O13 0.0261(12) 0.0277(12) 0.0220(12) 0.0022(10) 0.0029(10) 0.0067(10)
O14 0.0327(14) 0.0342(14) 0.0261(14) 0.0072(11) 0.0003(11) 0.0087(11)
O15 0.040(3) 0.053(3) 0.081(4) -0.022(3) 0.007(3) 0.016(2)
O16 0.036(4) 0.037(3) 0.039(3) -0.006(2) 0.006(3) 0.011(3)
O19 0.0336(14) 0.0389(14) 0.0242(13) 0.0076(11) 0.0068(11) 0.0113(12)
C1 0.0199(16) 0.0253(17) 0.0209(17) 0.0061(14) -0.0020(13) 0.0075(14)
C2 0.0172(16) 0.0287(18) 0.0230(18) 0.0094(14) 0.0050(14) 0.0071(14)
C3 0.0244(17) 0.0287(18) 0.0248(18) 0.0044(15) 0.0040(14) 0.0141(15)
C4 0.0239(17) 0.0219(17) 0.0266(18) 0.0054(14) -0.0002(14) 0.0073(14)
C5 0.0220(17) 0.0260(17) 0.0161(16) 0.0061(13) -0.0005(13) 0.0079(14)
C6 0.0228(17) 0.0234(17) 0.0212(17) 0.0012(14) 0.0005(14) 0.0089(14)
C7 0.0237(17) 0.0246(17) 0.0208(17) 0.0048(14) 0.0035(14) 0.0067(14)
C8 0.0222(17) 0.0215(16) 0.0195(17) 0.0053(13) 0.0044(13) 0.0067(14)
C9 0.0254(17) 0.0221(17) 0.0207(17) 0.0031(13) 0.0060(14) 0.0107(14)
C10 0.0272(18) 0.0190(17) 0.0267(19) -0.0020(14) 0.0034(15) 0.0035(14)
C11 0.0215(17) 0.0232(17) 0.0244(18) 0.0071(14) 0.0003(14) 0.0031(14)
C12 0.0258(17) 0.0187(16) 0.0202(17) 0.0068(13) 0.0040(14) 0.0066(14)
C13 0.0225(17) 0.0211(16) 0.0194(17) 0.0010(13) 0.0029(14) 0.0043(14)
C14 0.0210(17) 0.0248(17) 0.0194(17) 0.0062(14) 0.0022(13) 0.0058(14)
C15 0.0213(16) 0.0204(16) 0.0179(16) 0.0041(13) 0.0034(13) 0.0066(13)
C16 0.0177(16) 0.0179(16) 0.0267(18) 0.0006(13) 0.0023(14) 0.0043(13)
C17 0.0239(17) 0.0280(18) 0.0182(17) 0.0035(14) -0.0001(14) 0.0116(15)
C18 0.0251(17) 0.0185(16) 0.0235(18) 0.0072(13) 0.0067(14) 0.0076(14)
C19 0.0206(16) 0.0195(16) 0.0237(18) 0.0032(13) 0.0019(14) 0.0079(13)
C20 0.0245(17) 0.0232(17) 0.0183(17) 0.0028(13) 0.0004(14) 0.0072(14)
C21 0.0210(16) 0.0223(16) 0.0202(17) 0.0038(13) 0.0003(13) 0.0036(14)
C22 0.0253(17) 0.0176(16) 0.0187(17) 0.0009(13) -0.0004(14) 0.0041(14)
C23 0.0259(17) 0.0186(16) 0.0191(17) 0.0041(13) -0.0030(14) 0.0029(14)
C24 0.0250(18) 0.0256(17) 0.0185(17) 0.0059(14) 0.0038(14) 0.0032(14)
C25 0.0211(17) 0.0226(17) 0.0235(18) 0.0018(14) 0.0013(14) 0.0044(14)
C26 0.0211(16) 0.0181(16) 0.0202(17) 0.0019(13) -0.0015(13) 0.0041(13)
C27 0.0249(17) 0.0209(16) 0.0171(16) 0.0036(13) 0.0008(14) 0.0036(14)
C28 0.0204(16) 0.0235(17) 0.0217(18) 0.0028(14) 0.0010(13) 0.0036(14)
C29 0.0274(18) 0.0318(19) 0.0196(18) 0.0060(15) -0.0011(14) 0.0087(15)
C30 0.036(2) 0.033(2) 0.029(2) 0.0074(16) 0.0102(16) 0.0078(17)
C31 0.041(2) 0.035(2) 0.029(2) 0.0061(16) 0.0114(17) 0.0084(17)
C32 0.038(2) 0.032(2) 0.030(2) 0.0038(16) 0.0078(17) 0.0118(17)
C33 0.041(2) 0.032(2) 0.030(2) 0.0051(16) 0.0094(17) 0.0122(17)
C34 0.040(2) 0.032(2) 0.027(2) 0.0017(16) 0.0041(17) 0.0128(17)
C35 0.044(2) 0.030(2) 0.031(2) 0.0040(16) 0.0044(17) 0.0130(17)
C36 0.042(2) 0.036(2) 0.029(2) 0.0023(17) 0.0040(17) 0.0173(18)
C37 0.047(2) 0.032(2) 0.026(2) 0.0033(16) 0.0055(17) 0.0156(18)
C38 0.043(2) 0.034(2) 0.032(2) 0.0049(17) 0.0028(18) 0.0117(18)
C39 0.047(2) 0.039(2) 0.027(2) 0.0008(17) 0.0061(18) 0.0092(19)
C40 0.069(3) 0.066(3) 0.033(2) 0.006(2) 0.007(2) -0.001(3)
C41 0.117(5) 0.105(5) 0.050(3) -0.007(3) 0.035(3) -0.017(4)
C42 0.0279(18) 0.0276(18) 0.0197(17) 0.0055(14) 0.0031(14) 0.0080(15)
C43 0.036(2) 0.040(2) 0.027(2) 0.0043(16) 0.0032(16) 0.0192(17)
C44 0.042(2) 0.037(2) 0.028(2) -0.0007(16) 0.0000(17) 0.0197(18)
C45 0.042(2) 0.039(2) 0.026(2) -0.0015(16) 0.0032(17) 0.0168(18)
C46 0.051(2) 0.039(2) 0.026(2) -0.0004(17) 0.0004(18) 0.0196(19)
C47 0.043(2) 0.039(2) 0.027(2) 0.0031(17) 0.0012(17) 0.0134(18)
C48 0.047(2) 0.034(2) 0.028(2) -0.0030(17) -0.0021(17) 0.0157(18)
C49 0.046(2) 0.033(2) 0.028(2) -0.0007(16) 0.0005(17) 0.0141(18)
C50 0.042(2) 0.032(2) 0.031(2) 0.0035(16) -0.0006(17) 0.0127(17)
C51 0.058(3) 0.036(2) 0.028(2) 0.0037(17) 0.0049(19) 0.015(2)
C52 0.045(2) 0.037(2) 0.029(2) 0.0007(17) 0.0045(18) 0.0124(18)
C53 0.083(3) 0.054(3) 0.035(2) 0.009(2) 0.010(2) 0.027(3)
C54 0.072(3) 0.065(3) 0.035(3) 0.000(2) 0.010(2) 0.014(3)
C55 0.0262(18) 0.0276(18) 0.0199(17) 0.0032(14) -0.0013(14) 0.0063(15)
C56 0.039(2) 0.0265(18) 0.0244(19) 0.0006(15) -0.0008(16) 0.0056(16)
C57 0.049(2) 0.0289(19) 0.029(2) 0.0003(16) -0.0015(18) 0.0115(18)
C58 0.047(2) 0.0260(19) 0.029(2) -0.0016(16) -0.0013(17) 0.0107(17)
C59 0.059(3) 0.036(2) 0.024(2) 0.0012(16) -0.0026(18) 0.0196(19)
C60 0.045(2) 0.035(2) 0.028(2) -0.0019(17) -0.0016(17) 0.0137(18)
C61 0.053(2) 0.034(2) 0.028(2) -0.0008(17) -0.0031(18) 0.0178(19)
C62 0.049(2) 0.034(2) 0.031(2) 0.0054(17) 0.0010(18) 0.0151(19)
C63 0.052(2) 0.036(2) 0.027(2) 0.0007(17) 0.0002(18) 0.0191(19)
C64 0.057(3) 0.036(2) 0.033(2) 0.0042(18) 0.0059(19) 0.016(2)
C65 0.045(2) 0.039(2) 0.031(2) 0.0052(17) 0.0024(18) 0.0162(19)
C66 0.066(3) 0.051(3) 0.032(2) 0.010(2) 0.009(2) 0.019(2)
C67 0.068(3) 0.070(3) 0.035(3) 0.012(2) 0.014(2) 0.023(3)
C68 0.0273(18) 0.0270(18) 0.0247(18) 0.0017(15) 0.0027(15) 0.0087(15)
C69 0.032(2) 0.0261(18) 0.030(2) 0.0007(15) 0.0006(16) 0.0069(16)
C70 0.035(2) 0.038(2) 0.036(2) -0.0056(17) 0.0014(17) 0.0152(18)
C71 0.047(2) 0.035(2) 0.038(2) -0.0044(18) -0.0073(19) 0.0137(19)
C72 0.065(3) 0.038(2) 0.041(2) -0.0105(19) -0.014(2) 0.022(2)
C73 0.050(3) 0.040(2) 0.043(2) -0.0104(19) -0.009(2) 0.021(2)
C74 0.057(3) 0.043(2) 0.041(2) -0.011(2) -0.010(2) 0.024(2)
C75 0.047(2) 0.037(2) 0.049(3) -0.009(2) -0.007(2) 0.017(2)
C76 0.051(3) 0.042(2) 0.045(3) -0.005(2) -0.007(2) 0.025(2)
C77 0.047(2) 0.036(2) 0.052(3) -0.004(2) -0.003(2) 0.0174(19)
C78 0.045(2) 0.038(2) 0.049(3) -0.0005(19) -0.005(2) 0.0168(19)
C79 0.048(3) 0.042(2) 0.057(3) 0.005(2) -0.004(2) 0.016(2)
C80 0.059(3) 0.065(3) 0.044(3) 0.001(2) -0.002(2) 0.017(2)
C81 0.039(2) 0.062(3) 0.030(2) 0.009(2) 0.0095(18) 0.000(2)
C82 0.0256(18) 0.0272(18) 0.030(2) 0.0048(15) 0.0084(15) 0.0046(15)
C83 0.0271(18) 0.0249(17) 0.0213(18) 0.0014(14) 0.0029(15) 0.0085(15)
C84 0.039(2) 0.037(2) 0.030(2) 0.0059(17) 0.0062(17) -0.0003(18)
C85 0.049(6) 0.054(7) 0.084(7) 0.000(5) 0.019(5) 0.009(5)
C86 0.028(4) 0.030(4) 0.068(6) -0.015(4) 0.006(4) -0.008(3)
C87 0.057(4) 0.052(4) 0.035(3) 0.008(3) -0.002(3) 0.027(3)
C88 0.116(7) 0.125(7) 0.044(4) 0.024(4) 0.029(4) 0.091(6)

loop_
_atom_type_symbol
_atom_type_description
_atom_type_scat_dispersion_real
_atom_type_scat_dispersion_imag
_atom_type_scat_source
C C 0.0033 0.0016 'International Tables Vol C Tables 4.2.6.8 and 6.1.1.4'
H H 0.0000 0.0000 'International Tables Vol C Tables 4.2.6.8 and 6.1.1.4'
O O 0.0106 0.0060 'International Tables Vol C Tables 4.2.6.8 and 6.1.1.4'

loop_
_geom_angle_atom_site_label_1
_geom_angle_atom_site_label_2
_geom_angle_atom_site_label_3
_geom_angle
_geom_angle_site_symmetry_1
_geom_angle_site_symmetry_3
_geom_angle_publ_flag
C83 O13 C82 116.1(2) . . ?
C86 O16 C87 115.8(6) . . ?
C91 O17 C90 114.6(16) . . ?
C2 C1 C6 117.1(3) . . ?
C2 C1 C28 121.0(3) . . ?
C6 C1 C28 121.9(3) . . ?
C1 C2 C3 122.1(3) . . ?
C1 C2 O1 118.6(3) . . ?
C3 C2 O1 119.3(3) . . ?
O2 C3 C2 117.3(3) . . ?
O2 C3 C4 123.4(3) . . ?
C2 C3 C4 119.3(3) . . ?
O3 C4 C3 114.5(3) . . ?
O3 C4 C5 124.4(3) . . ?
C3 C4 C5 121.1(3) . . ?
C4 C5 C6 117.2(3) . . ?
C4 C5 C7 121.5(3) . . ?
C6 C5 C7 121.3(3) . . ?
C1 C6 C5 123.1(3) . . ?
C29 C7 C8 112.6(3) . . ?
C29 C7 C5 111.6(3) . . ?
C8 C7 C5 110.0(3) . . ?
C9 C8 C13 117.3(3) . . ?
C9 C8 C7 120.6(3) . . ?
C13 C8 C7 122.1(3) . . ?
O4 C9 C10 120.0(3) . . ?
O4 C9 C8 119.1(3) . . ?
C10 C9 C8 120.9(3) . . ?
O5 C10 C9 117.4(3) . . ?
O5 C10 C11 122.1(3) . . ?
C9 C10 C11 120.5(3) . . ?
O6 C11 C10 114.5(3) . . ?
O6 C11 C12 125.4(3) . . ?
C10 C11 C12 120.0(3) . . ?
C13 C12 C11 117.3(3) . . ?
C13 C12 C14 121.7(3) . . ?
C11 C12 C14 120.9(3) . . ?
C12 C13 C8 123.8(3) . . ?
C15 C14 C12 111.8(3) . . ?
C15 C14 C42 113.1(3) . . ?
C12 C14 C42 111.3(3) . . ?
C16 C15 C20 116.8(3) . . ?
C16 C15 C14 121.3(3) . . ?
C20 C15 C14 121.8(3) . . ?
C17 C16 C15 121.4(3) . . ?
C17 C16 O7 120.0(3) . . ?
C15 C16 O7 118.7(3) . . ?
O8 C17 C16 117.9(3) . . ?
O8 C17 C18 122.3(3) . . ?
C16 C17 C18 119.8(3) . . ?
O9 C18 C19 124.5(3) . . ?
O9 C18 C17 114.4(3) . . ?
C19 C18 C17 121.0(3) . . ?
C18 C19 C20 117.1(3) . . ?
C18 C19 C21 120.6(3) . . ?
C20 C19 C21 122.3(3) . . ?
C19 C20 C15 123.8(3) . . ?
C19 C21 C22 111.3(3) . . ?
C19 C21 C68 111.3(3) . . ?
C22 C21 C68 114.0(3) . . ?
C23 C22 C27 116.7(3) . . ?
C23 C22 C21 120.9(3) . . ?
C27 C22 C21 122.4(3) . . ?
C24 C23 O10 119.8(3) . . ?
C24 C23 C22 121.5(3) . . ?
O10 C23 C22 118.7(3) . . ?
O11 C24 C23 116.6(3) . . ?
O11 C24 C25 123.1(3) . . ?
C23 C24 C25 120.2(3) . . ?
O12 C25 C24 115.5(3) . . ?
O12 C25 C26 124.5(3) . . ?
C24 C25 C26 119.9(3) . . ?
C27 C26 C25 118.1(3) . . ?
C27 C26 C28 121.1(3) . . ?
C25 C26 C28 120.8(3) . . ?
C26 C27 C22 123.5(3) . . ?
C55 C28 C1 112.4(3) . . ?
C55 C28 C26 112.9(3) . . ?
C1 C28 C26 111.1(2) . . ?
C7 C29 C30 115.0(3) . . ?
C31 C30 C29 111.5(3) . . ?
C30 C31 C32 115.8(3) . . ?
C33 C32 C31 113.6(3) . . ?
C32 C33 C34 113.6(3) . . ?
C33 C34 C35 113.8(3) . . ?
C36 C35 C34 113.7(3) . . ?
C37 C36 C35 113.2(3) . . ?
C38 C37 C36 114.2(3) . . ?
C37 C38 C39 113.4(3) . . ?
C40 C39 C38 115.3(3) . . ?
C41 C40 C39 112.6(4) . . ?
C43 C42 C14 114.3(3) . . ?
C42 C43 C44 113.4(3) . . ?
C43 C44 C45 115.7(3) . . ?
C46 C45 C44 112.4(3) . . ?
C47 C46 C45 115.0(3) . . ?
C46 C47 C48 113.5(3) . . ?
C49 C48 C47 115.0(3) . . ?
C50 C49 C48 114.3(3) . . ?
C49 C50 C51 114.2(3) . . ?
C50 C51 C52 115.4(3) . . ?
C53 C52 C51 114.7(3) . . ?
C52 C53 C54 115.1(4) . . ?
C28 C55 C56 113.2(3) . . ?
C57 C56 C55 113.6(3) . . ?
C56 C57 C58 115.6(3) . . ?
C59 C58 C57 112.8(3) . . ?
C60 C59 C58 114.2(3) . . ?
C61 C60 C59 114.1(3) . . ?
C60 C61 C62 114.4(3) . . ?
C63 C62 C61 114.3(3) . . ?
C64 C63 C62 114.5(3) . . ?
C63 C64 C65 114.1(3) . . ?
C66 C65 C64 115.1(3) . . ?
C65 C66 C67 113.2(4) . . ?
C69 C68 C21 114.6(3) . . ?
C70 C69 C68 113.2(3) . . ?
C71 C70 C69 113.2(3) . . ?
C70 C71 C72 114.9(4) . . ?
C73 C72 C71 114.9(3) . . ?
C72 C73 C74 113.3(3) . . ?
C75 C74 C73 114.6(3) . . ?
C74 C75 C76 114.0(3) . . ?
C77 C76 C75 114.5(3) . . ?
C78 C77 C76 114.7(3) . . ?
C77 C78 C79 114.9(3) . . ?
C80 C79 C78 114.1(4) . . ?
O13 C82 C81 108.1(3) . . ?
O14 C83 O13 122.9(3) . . ?
O14 C83 C84 124.9(3) . . ?
O13 C83 C84 112.2(3) . . ?
O15 C86 O16 123.7(8) . . ?
O15 C86 C85 131.5(10) . . ?
O16 C86 C85 104.6(8) . . ?
O16 C87 C88 106.1(5) . . ?
O17 C90 C89 106.1(13) . . ?
O18 C91 O17 122(3) . . ?
O18 C91 C92 135(3) . . ?
O17 C91 C92 103(2) . . ?
O200 O200 C201 98.6(16) 2_576 . ?
C207 C201 O202 120.9(10) . . ?
C207 C201 O200 124.9(12) . . ?
O202 C201 O200 113.1(11) . . ?
C203 C204 O205 109.8(6) . . ?
C206 O205 C204 119.4(6) . . ?
O208 C206 O205 119.9(9) . . ?
O208 C206 C209 126.0(10) . . ?
O205 C206 C209 114.1(9) . . ?

loop_
_geom_bond_atom_site_label_1
_geom_bond_atom_site_label_2
_geom_bond_distance
_geom_bond_site_symmetry_2
_geom_bond_publ_flag
O1 C2 1.391(4) . ?
O2 C3 1.370(4) . ?
O3 C4 1.382(4) . ?
O4 C9 1.387(4) . ?
O5 C10 1.371(4) . ?
O6 C11 1.370(4) . ?
O7 C16 1.393(4) . ?
O8 C17 1.371(4) . ?
O9 C18 1.381(4) . ?
O10 C23 1.389(4) . ?
O11 C24 1.377(4) . ?
O12 C25 1.376(4) . ?
O13 C83 1.347(4) . ?
O13 C82 1.467(4) . ?
O14 C83 1.208(4) . ?
O15 C86 1.200(9) . ?
O16 C86 1.338(10) . ?
O16 C87 1.464(8) . ?
O17 C91 1.34(4) . ?
O17 C90 1.471(19) . ?
O18 C91 1.21(3) . ?
C1 C2 1.381(5) . ?
C1 C6 1.400(4) . ?
C1 C28 1.534(4) . ?
C2 C3 1.389(5) . ?
C3 C4 1.394(5) . ?
C4 C5 1.396(5) . ?
C5 C6 1.401(4) . ?
C5 C7 1.533(4) . ?
C7 C29 1.530(5) . ?
C7 C8 1.534(4) . ?
C8 C9 1.393(4) . ?
C8 C13 1.397(4) . ?
C9 C10 1.384(5) . ?
C10 C11 1.404(5) . ?
C11 C12 1.404(4) . ?
C12 C13 1.390(4) . ?
C12 C14 1.528(4) . ?
C14 C15 1.523(4) . ?
C14 C42 1.542(4) . ?
C15 C16 1.394(4) . ?
C15 C20 1.399(4) . ?
C16 C17 1.390(4) . ?
C17 C18 1.400(4) . ?
C18 C19 1.392(4) . ?
C19 C20 1.399(4) . ?
C19 C21 1.525(4) . ?
C21 C22 1.527(5) . ?
C21 C68 1.544(5) . ?
C22 C23 1.398(5) . ?
C22 C27 1.402(4) . ?
C23 C24 1.386(5) . ?
C24 C25 1.400(4) . ?
C25 C26 1.400(5) . ?
C26 C27 1.386(5) . ?
C26 C28 1.545(4) . ?
C28 C55 1.530(5) . ?
C29 C30 1.534(5) . ?
C30 C31 1.512(5) . ?
C31 C32 1.520(5) . ?
C32 C33 1.515(5) . ?
C33 C34 1.522(5) . ?
C34 C35 1.528(5) . ?
C35 C36 1.525(5) . ?
C36 C37 1.517(5) . ?
C37 C38 1.513(5) . ?
C38 C39 1.519(5) . ?
C39 C40 1.508(6) . ?
C40 C41 1.502(7) . ?
C42 C43 1.525(5) . ?
C43 C44 1.526(5) . ?
C44 C45 1.535(5) . ?
C45 C46 1.522(5) . ?
C46 C47 1.519(5) . ?
C47 C48 1.524(5) . ?
C48 C49 1.521(5) . ?
C49 C50 1.515(5) . ?
C50 C51 1.522(5) . ?
C51 C52 1.527(5) . ?
C52 C53 1.496(5) . ?
C53 C54 1.520(6) . ?
C55 C56 1.540(5) . ?
C56 C57 1.520(5) . ?
C57 C58 1.531(5) . ?
C58 C59 1.530(5) . ?
C59 C60 1.516(5) . ?
C60 C61 1.514(5) . ?
C61 C62 1.530(5) . ?
C62 C63 1.515(5) . ?
C63 C64 1.511(5) . ?
C64 C65 1.526(5) . ?
C65 C66 1.502(5) . ?
C66 C67 1.513(6) . ?
C68 C69 1.534(5) . ?
C69 C70 1.525(5) . ?
C70 C71 1.511(5) . ?
C71 C72 1.536(6) . ?
C72 C73 1.523(6) . ?
C73 C74 1.529(5) . ?
C74 C75 1.518(6) . ?
C75 C76 1.536(6) . ?
C76 C77 1.516(6) . ?
C77 C78 1.506(6) . ?
C78 C79 1.517(6) . ?
C79 C80 1.510(6) . ?
C81 C82 1.492(5) . ?
C83 C84 1.497(5) . ?
C85 C86 1.451(15) . ?
C87 C88 1.481(9) . ?
C89 C90 1.69(3) . ?
C91 C92 1.79(4) . ?
O200 O200 1.20(3) 2_576 ?
O200 C201 1.482(18) . ?
C201 C207 1.188(13) . ?
C201 O202 1.352(12) . ?
C203 C204 1.462(10) . ?
C204 O205 1.530(9) . ?
O205 C206 1.397(11) . ?
C206 O208 1.167(10) . ?
C206 C209 1.529(16) . ?
